data_4037873
loop_
_publ_author_name
'Zhang, Jin'
'Wang, Xiaogang'
'Chen, Di'
'Kang, Yifan'
'Ma, Yangmin'
'Szostak, Michal'

_publ_section_title
;
 Synthesis of C6-Substituted Isoquinolino[1,2-b]quinazolines via
 Rh(III)-Catalyzed C-H Annulation with Sulfoxonium Ylides.
;
_journal_name_full 'The Journal of organic chemistry'
_journal_paper_doi 10.1021/acs.joc.9b03065
_journal_year 2020
_chemical_formula_sum 'C22 H14 N2 O'
_chemical_formula_weight 322.35
_space_group_crystal_system monoclinic
_space_group_IT_number 14
_space_group_name_Hall '-P 2ybc'
_space_group_name_H-M_alt 'P 1 21/c 1'
_atom_sites_solution_hydrogens geom
_audit_creation_method SHELXL-2014/7
_cell_angle_alpha 90
_cell_angle_beta 93.12(3)
_cell_angle_gamma 90
_cell_formula_units_Z 4
_cell_length_a 4.2243(8)
_cell_length_b 10.511(2)
_cell_length_c 34.796(7)
_cell_measurement_reflns_used 999
_cell_measurement_temperature 296(2)
_cell_measurement_theta_max 21.08
_cell_measurement_theta_min 3.51
_cell_volume 1542.7(5)
_computing_structure_refinement 'SHELXL-2014/7 (Sheldrick, 2014)'
_diffrn_ambient_temperature 296(2)
_diffrn_measured_fraction_theta_full 0.997
_diffrn_measured_fraction_theta_max 0.973
_diffrn_measurement_device_type 'Bruker APEX-II CCD'
_diffrn_measurement_method '\f and \w scans'
_diffrn_radiation_type MoK\a
_diffrn_radiation_wavelength 0.71073
_diffrn_reflns_av_R_equivalents 0.2224
_diffrn_reflns_av_unetI/netI 0.2949
_diffrn_reflns_Laue_measured_fraction_full 0.997
_diffrn_reflns_Laue_measured_fraction_max 0.973
_diffrn_reflns_limit_h_max 5
_diffrn_reflns_limit_h_min -3
_diffrn_reflns_limit_k_max 13
_diffrn_reflns_limit_k_min -13
_diffrn_reflns_limit_l_max 41
_diffrn_reflns_limit_l_min -44
_diffrn_reflns_number 11262
_diffrn_reflns_point_group_measured_fraction_full 0.997
_diffrn_reflns_point_group_measured_fraction_max 0.973
_diffrn_reflns_theta_full 25.242
_diffrn_reflns_theta_max 27.602
_diffrn_reflns_theta_min 2.617
_exptl_absorpt_coefficient_mu 0.086
_exptl_absorpt_correction_type none
_exptl_crystal_colour colourless
_exptl_crystal_density_diffrn 1.388
_exptl_crystal_description acicular
_exptl_crystal_F_000 672
_exptl_crystal_size_max 0.150
_exptl_crystal_size_mid 0.140
_exptl_crystal_size_min 0.120
_refine_diff_density_max 0.212
_refine_diff_density_min -0.220
_refine_diff_density_rms 0.055
_refine_ls_extinction_coef 0.014(2)
_refine_ls_extinction_expression Fc^*^=kFc[1+0.001xFc^2^\l^3^/sin(2\q)]^-1/4^
_refine_ls_extinction_method 'SHELXL-2014/7 (Sheldrick 2014'
_refine_ls_goodness_of_fit_ref 0.982
_refine_ls_hydrogen_treatment constr
_refine_ls_matrix_type full
_refine_ls_number_parameters 227
_refine_ls_number_reflns 3499
_refine_ls_number_restraints 0
_refine_ls_restrained_S_all 0.982
_refine_ls_R_factor_all 0.2948
_refine_ls_R_factor_gt 0.1001
_refine_ls_shift/su_max 0.000
_refine_ls_shift/su_mean 0.000
_refine_ls_structure_factor_coef Fsqd
_refine_ls_weighting_details 'w=1/[\s^2^(Fo^2^)+(0.0715P)^2^] where P=(Fo^2^+2Fc^2^)/3'
_refine_ls_weighting_scheme calc
_refine_ls_wR_factor_gt 0.1626
_refine_ls_wR_factor_ref 0.2176
_reflns_Friedel_coverage 0.000
_reflns_number_gt 1147
_reflns_number_total 3499
_reflns_threshold_expression 'I > 2\s(I)'
_cod_data_source_file jo9b03065_si_002.cif
_cod_data_source_block SUST_2244_0ma
_cod_original_sg_symbol_H-M 'P 21/c'
_cod_database_code 4037873
_shelx_shelxl_version_number 2014/7
_shelx_space_group_comment
;
The symmetry employed for this shelxl refinement is uniquely defined
by the following loop, which should always be used as a source of
symmetry information in preference to the above space-group names.
They are only intended as comments.
;
_shelx_estimated_absorpt_t_min 0.987
_shelx_estimated_absorpt_t_max 0.990

loop_
_space_group_symop_operation_xyz
'x, y, z'
'-x, y+1/2, -z+1/2'
'-x, -y, -z'
'x, -y-1/2, z-1/2'

loop_
_atom_site_label
_atom_site_type_symbol
_atom_site_fract_x
_atom_site_fract_y
_atom_site_fract_z
_atom_site_U_iso_or_equiv
_atom_site_adp_type
_atom_site_occupancy
_atom_site_site_symmetry_order
_atom_site_calc_flag
_atom_site_refinement_flags_posn
_atom_site_refinement_flags_adp
C1 C 0.2272(12) 0.6650(4) 0.35153(14) 0.0426(14) Uani 1 1 d . .
H1 H 0.0933 0.6147 0.3358 0.051 Uiso 1 1 calc R U
C2 C 0.2632(12) 0.7918(4) 0.34313(16) 0.0512(16) Uani 1 1 d . .
H2 H 0.1530 0.8266 0.3218 0.061 Uiso 1 1 calc R U
C3 C 0.4600(13) 0.8679(5) 0.36592(16) 0.0548(16) Uani 1 1 d . .
H3 H 0.4837 0.9536 0.3602 0.066 Uiso 1 1 calc R U
C4 C 0.6218(14) 0.8145(5) 0.39748(17) 0.0601(17) Uani 1 1 d . .
H4 H 0.7546 0.8653 0.4132 0.072 Uiso 1 1 calc R U
C5 C 0.5907(13) 0.6872(5) 0.40621(15) 0.0476(15) Uani 1 1 d . .
H5 H 0.7042 0.6524 0.4273 0.057 Uiso 1 1 calc R U
C6 C 0.3893(12) 0.6117(4) 0.38331(14) 0.0373(13) Uani 1 1 d . .
C7 C 0.3224(11) 0.4802(4) 0.39652(13) 0.0346(13) Uani 1 1 d . .
C8 C 0.2617(11) 0.4595(5) 0.43343(14) 0.0446(14) Uani 1 1 d . .
H8 H 0.3101 0.5236 0.4512 0.053 Uiso 1 1 calc R U
C9 C 0.1252(12) 0.3431(5) 0.44704(14) 0.0391(13) Uani 1 1 d . .
C10 C 0.0642(13) 0.3235(5) 0.48624(15) 0.0513(15) Uani 1 1 d . .
H10 H 0.1302 0.3828 0.5048 0.062 Uiso 1 1 calc R U
C11 C -0.0928(15) 0.2161(6) 0.49637(17) 0.0650(18) Uani 1 1 d . .
H11 H -0.1318 0.2030 0.5221 0.078 Uiso 1 1 calc R U
C12 C -0.1942(15) 0.1276(6) 0.46980(17) 0.0692(19) Uani 1 1 d . .
H12 H -0.3007 0.0552 0.4774 0.083 Uiso 1 1 calc R U
C13 C -0.1368(13) 0.1465(5) 0.43108(15) 0.0540(16) Uani 1 1 d . .
H13 H -0.2102 0.0870 0.4129 0.065 Uiso 1 1 calc R U
C14 C 0.0271(12) 0.2520(5) 0.41925(14) 0.0382(13) Uani 1 1 d . .
C15 C 0.0953(11) 0.2694(4) 0.37925(14) 0.0354(13) Uani 1 1 d . .
C16 C 0.4147(12) 0.3823(5) 0.33384(14) 0.0351(13) Uani 1 1 d . .
C17 C 0.2936(11) 0.2878(4) 0.30593(13) 0.0336(12) Uani 1 1 d . .
C18 C 0.1006(12) 0.1925(4) 0.31794(14) 0.0382(13) Uani 1 1 d . .
C19 C 0.0010(12) 0.0973(4) 0.29144(14) 0.0460(15) Uani 1 1 d . .
H19 H -0.1246 0.0305 0.2993 0.055 Uiso 1 1 calc R U
C20 C 0.0879(13) 0.1024(5) 0.25429(14) 0.0507(16) Uani 1 1 d . .
H20 H 0.0195 0.0396 0.2369 0.061 Uiso 1 1 calc R U
C21 C 0.2783(13) 0.2012(5) 0.24216(15) 0.0508(15) Uani 1 1 d . .
H21 H 0.3340 0.2049 0.2167 0.061 Uiso 1 1 calc R U
C22 C 0.3843(11) 0.2937(5) 0.26800(14) 0.0426(14) Uani 1 1 d . .
H22 H 0.5146 0.3590 0.2602 0.051 Uiso 1 1 calc R U
N1 N 0.2680(9) 0.3785(3) 0.36961(10) 0.0309(10) Uani 1 1 d . .
N2 N 0.0111(9) 0.1802(4) 0.35513(12) 0.0423(12) Uani 1 1 d . .
O1 O 0.6226(8) 0.4599(3) 0.32850(9) 0.0464(10) Uani 1 1 d . .

loop_
_atom_site_aniso_label
_atom_site_aniso_U_11
_atom_site_aniso_U_22
_atom_site_aniso_U_33
_atom_site_aniso_U_23
_atom_site_aniso_U_13
_atom_site_aniso_U_12
C1 0.055(4) 0.038(3) 0.034(3) 0.003(3) -0.004(3) -0.007(3)
C2 0.062(4) 0.030(3) 0.061(4) 0.012(3) 0.004(3) 0.001(3)
C3 0.074(4) 0.024(3) 0.067(4) 0.000(3) 0.012(4) -0.001(3)
C4 0.073(4) 0.042(4) 0.065(4) -0.010(3) 0.002(4) -0.006(3)
C5 0.069(4) 0.040(3) 0.033(3) -0.004(3) -0.005(3) -0.010(3)
C6 0.051(4) 0.029(3) 0.033(3) -0.003(2) 0.010(3) 0.000(3)
C7 0.037(3) 0.032(3) 0.033(3) 0.000(2) -0.004(3) 0.004(2)
C8 0.063(4) 0.036(3) 0.036(3) 0.001(3) 0.008(3) -0.006(3)
C9 0.050(4) 0.041(3) 0.026(3) 0.002(3) 0.000(3) 0.012(3)
C10 0.072(4) 0.045(4) 0.037(4) 0.000(3) 0.005(3) 0.012(3)
C11 0.099(5) 0.053(4) 0.045(4) 0.015(3) 0.017(4) -0.004(4)
C12 0.096(5) 0.049(4) 0.064(5) 0.016(4) 0.020(4) -0.012(4)
C13 0.078(4) 0.048(4) 0.037(4) 0.005(3) 0.013(3) -0.011(3)
C14 0.054(4) 0.033(3) 0.027(3) 0.009(2) 0.002(3) 0.002(3)
C15 0.038(3) 0.027(3) 0.042(3) 0.003(3) 0.005(3) 0.004(3)
C16 0.035(3) 0.040(3) 0.029(3) 0.000(3) -0.004(3) 0.006(3)
C17 0.036(3) 0.039(3) 0.026(3) -0.003(2) 0.002(2) 0.002(3)
C18 0.052(4) 0.032(3) 0.031(3) -0.003(3) 0.003(3) 0.001(3)
C19 0.070(4) 0.026(3) 0.041(3) -0.005(3) -0.003(3) 0.002(3)
C20 0.069(4) 0.047(4) 0.036(3) -0.018(3) 0.003(3) 0.008(3)
C21 0.063(4) 0.056(4) 0.033(3) -0.011(3) 0.006(3) 0.009(3)
C22 0.040(3) 0.042(3) 0.046(3) -0.001(3) 0.005(3) 0.002(3)
N1 0.041(3) 0.027(2) 0.024(2) -0.0040(19) 0.000(2) -0.002(2)
N2 0.060(3) 0.029(3) 0.037(3) 0.001(2) -0.003(2) -0.002(2)
O1 0.050(2) 0.044(2) 0.046(2) -0.0045(18) 0.0119(19) -0.0092(19)

loop_
_atom_type_symbol
_atom_type_description
_atom_type_scat_dispersion_real
_atom_type_scat_dispersion_imag
_atom_type_scat_source
C C 0.0033 0.0016 'International Tables Vol C Tables 4.2.6.8 and 6.1.1.4'
H H 0.0000 0.0000 'International Tables Vol C Tables 4.2.6.8 and 6.1.1.4'
N N 0.0061 0.0033 'International Tables Vol C Tables 4.2.6.8 and 6.1.1.4'
O O 0.0106 0.0060 'International Tables Vol C Tables 4.2.6.8 and 6.1.1.4'

loop_
_geom_angle_atom_site_label_1
_geom_angle_atom_site_label_2
_geom_angle_atom_site_label_3
_geom_angle
C2 C1 C6 120.4(5)
C3 C2 C1 120.8(5)
C2 C3 C4 118.7(5)
C5 C4 C3 121.3(6)
C4 C5 C6 119.5(5)
C5 C6 C1 119.3(5)
C5 C6 C7 118.4(5)
C1 C6 C7 121.8(5)
C8 C7 N1 118.3(4)
C8 C7 C6 119.7(4)
N1 C7 C6 121.2(4)
C7 C8 C9 123.5(5)
C14 C9 C10 120.0(5)
C14 C9 C8 117.4(5)
C10 C9 C8 122.4(5)
C11 C10 C9 119.1(5)
C12 C11 C10 121.9(6)
C11 C12 C13 119.5(5)
C14 C13 C12 121.2(5)
C13 C14 C9 118.4(5)
C13 C14 C15 121.1(5)
C9 C14 C15 120.5(5)
N2 C15 N1 124.2(4)
N2 C15 C14 118.0(5)
N1 C15 C14 117.7(4)
O1 C16 N1 120.3(5)
O1 C16 C17 125.6(5)
N1 C16 C17 114.2(5)
C18 C17 C22 121.3(5)
C18 C17 C16 119.1(5)
C22 C17 C16 119.6(5)
C17 C18 N2 123.7(4)
C17 C18 C19 118.7(5)
N2 C18 C19 117.5(5)
C20 C19 C18 120.4(5)
C19 C20 C21 120.4(5)
C22 C21 C20 119.9(5)
C21 C22 C17 119.2(5)
C15 N1 C16 119.2(4)
C15 N1 C7 121.2(4)
C16 N1 C7 119.3(4)
C15 N2 C18 117.5(4)

loop_
_geom_bond_atom_site_label_1
_geom_bond_atom_site_label_2
_geom_bond_distance
C1 C2 1.375(6)
C1 C6 1.387(6)
C2 C3 1.373(7)
C3 C4 1.381(7)
C4 C5 1.379(6)
C5 C6 1.384(6)
C6 C7 1.489(6)
C7 C8 1.341(6)
C7 N1 1.431(5)
C8 C9 1.443(6)
C9 C14 1.408(6)
C9 C10 1.417(7)
C10 C11 1.365(7)
C11 C12 1.364(7)
C12 C13 1.396(7)
C13 C14 1.382(6)
C14 C15 1.448(6)
C15 N2 1.295(5)
C15 N1 1.409(5)
C16 O1 1.220(5)
C16 N1 1.421(6)
C16 C17 1.462(6)
C17 C18 1.371(6)
C17 C22 1.396(6)
C18 N2 1.374(6)
C18 C19 1.410(6)
C19 C20 1.364(6)
C20 C21 1.392(7)
C21 C22 1.382(6)
